data_4305155
loop_
_publ_author_name
'Mei Wang'
'Cheng-Bing Ma'
'Da-Qiang Yuan'
'Hui-Sheng Wang'
'Chang-Neng Chen'
'Qiu-Tian Liu'

_publ_section_title
;
Synthesis and Characterization of a Family of Penta- and
Tetra-Manganese(III) Complexes Derived from an Assembly System
Containing tert-Butylphosphonic Acid
;
_journal_name_full 'Inorganic Chemistry'
_journal_page_first 5580
_journal_page_last 5590
_journal_paper_doi 10.1021/ic701343s
_journal_volume 47
_journal_year 2008
_chemical_formula_sum 'C40 H66 Mn4 N4 O26 P2'
_chemical_formula_weight 1300.67
_chemical_name_systematic
;
 ?
;
_space_group_IT_number 2
_symmetry_cell_setting triclinic
_symmetry_space_group_name_Hall '-P 1'
_symmetry_space_group_name_H-M 'P -1'
_atom_sites_solution_hydrogens geom
_atom_sites_solution_primary direct
_atom_sites_solution_secondary difmap
_audit_creation_method SHELXL-97
_cell_angle_alpha 115.296(4)
_cell_angle_beta 90.36
_cell_angle_gamma 113.407(4)
_cell_formula_units_Z 1
_cell_length_a 10.652(4)
_cell_length_b 11.931(4)
_cell_length_c 13.295(5)
_cell_measurement_reflns_used 3382
_cell_measurement_temperature 293(2)
_cell_measurement_theta_max 27.50
_cell_measurement_theta_min 3.02
_cell_volume 1370.0(9)
_computing_cell_refinement 'Siemens SMART & SAINT'
_computing_data_collection 'Siemens SMART'
_computing_data_reduction 'Siemens XPREP'
_computing_molecular_graphics 'Bruker SHELXTL'
_computing_publication_material 'Bruker SHELXTL'
_computing_structure_refinement 'Siemens SHELXTL'
_computing_structure_solution 'Siemens SHELXTL'
_diffrn_ambient_temperature 293(2)
_diffrn_measured_fraction_theta_full 0.972
_diffrn_measured_fraction_theta_max 0.972
_diffrn_measurement_device_type 'Bruker P4'
_diffrn_measurement_method '\w scans'
_diffrn_radiation_monochromator graphite
_diffrn_radiation_source 'fine-focus sealed tube'
_diffrn_radiation_type MoK\a
_diffrn_radiation_wavelength 0.71073
_diffrn_reflns_av_R_equivalents 0.0218
_diffrn_reflns_av_sigmaI/netI 0.0380
_diffrn_reflns_limit_h_max 13
_diffrn_reflns_limit_h_min -12
_diffrn_reflns_limit_k_max 15
_diffrn_reflns_limit_k_min -15
_diffrn_reflns_limit_l_max 16
_diffrn_reflns_limit_l_min -17
_diffrn_reflns_number 10624
_diffrn_reflns_theta_full 27.50
_diffrn_reflns_theta_max 27.50
_diffrn_reflns_theta_min 3.02
_diffrn_standards_decay_% 0
_diffrn_standards_interval_count 0
_diffrn_standards_interval_time .
_diffrn_standards_number 0
_exptl_absorpt_coefficient_mu 1.046
_exptl_absorpt_correction_T_max .8835
_exptl_absorpt_correction_T_min .8124
_exptl_absorpt_correction_type empirical
_exptl_absorpt_process_details 'SADABS (Sheldrick, 1996)'
_exptl_crystal_colour brown
_exptl_crystal_density_diffrn 1.577
_exptl_crystal_density_method 'not measured'
_exptl_crystal_description prism
_exptl_crystal_F_000 672
_exptl_crystal_size_max .20
_exptl_crystal_size_mid .20
_exptl_crystal_size_min .12
_refine_diff_density_max 0.439
_refine_diff_density_min -0.306
_refine_diff_density_rms 0.059
_refine_ls_extinction_method none
_refine_ls_goodness_of_fit_ref 1.029
_refine_ls_hydrogen_treatment mixed
_refine_ls_matrix_type full
_refine_ls_number_parameters 362
_refine_ls_number_reflns 6121
_refine_ls_number_restraints 4
_refine_ls_restrained_S_all 1.029
_refine_ls_R_factor_gt 0.0368
_refine_ls_shift/su_max 0.001
_refine_ls_shift/su_mean 0.000
_refine_ls_structure_factor_coef Fsqd
_refine_ls_weighting_details 'calc w=1/[\s^2^(Fo^2^)+(0.0432P)^2^+0.6153P] where P=(Fo^2^+2Fc^2^)/3'
_refine_ls_weighting_scheme calc
_refine_ls_wR_factor_gt 0.0838
_refine_ls_wR_factor_ref 0.0913
_reflns_number_gt 5100
_reflns_number_total 6121
_reflns_threshold_expression >2sigma(I)
_cod_data_source_file ic701343s-file001_3.cif
_cod_data_source_block compound-3
_cod_depositor_comments
;
The following automatic conversions were performed:
'_symmetry_cell_setting' value 'Triclinic' changed to 'triclinic'
according to '/home/saulius/struct/CIF-dictionaries/cif_core.dic'
dictionary named 'cif_core.dic' version 2.4.1 from 2010-06-29.

Automatic conversion script
Id: cif_fix_enum 1527 2010-12-29 10:47:43Z saulius 
;
_cod_database_code 4305155
_refine_ls_r_factor_ref 0.0475

loop_
_symmetry_equiv_pos_as_xyz
'x, y, z'
'-x, -y, -z'

loop_
_atom_site_label
_atom_site_type_symbol
_atom_site_fract_x
_atom_site_fract_y
_atom_site_fract_z
_atom_site_U_iso_or_equiv
_atom_site_adp_type
_atom_site_occupancy
_atom_site_symmetry_multiplicity
_atom_site_calc_flag
_atom_site_refinement_flags
_atom_site_disorder_assembly
_atom_site_disorder_group
Mn1 Mn 0.77711(3) 0.22335(3) 0.16452(3) 0.02530(9) Uani 1 1 d . . .
Mn2 Mn 0.42949(3) 0.07426(3) 0.06761(3) 0.02303(9) Uani 1 1 d . . .
P1 P 0.39564(6) 0.03119(5) -0.18509(5) 0.02651(13) Uani 1 1 d . . .
N1 N 0.83603(19) 0.38111(18) 0.12309(17) 0.0336(4) Uani 1 1 d . . .
N2 N 0.95857(19) 0.36545(19) 0.28395(16) 0.0342(4) Uani 1 1 d . . .
O1 O 0.61625(14) 0.10819(13) 0.04825(12) 0.0228(3) Uani 1 1 d . . .
O2 O 0.25568(15) -0.10296(15) -0.22652(13) 0.0311(3) Uani 1 1 d . . .
O3 O 0.40548(16) 0.13315(14) -0.06417(13) 0.0301(3) Uani 1 1 d . . .
O4 O 0.52004(16) -0.00503(15) -0.19649(13) 0.0305(3) Uani 1 1 d . . .
O5 O 0.68218(17) 0.34466(17) 0.28558(14) 0.0414(4) Uani 1 1 d . . .
O6 O 0.47265(16) 0.26140(15) 0.17953(13) 0.0341(4) Uani 1 1 d . . .
O7 O 0.08898(16) -0.15884(16) -0.04892(14) 0.0376(4) Uani 1 1 d . . .
O8 O 0.24336(16) 0.03552(16) 0.09890(13) 0.0349(4) Uani 1 1 d . . .
O9 O 0.26565(19) 0.92561(18) 0.27720(17) 0.0501(5) Uani 1 1 d . . .
H9B H 0.3361 0.9612 0.2562 0.075 Uiso 1 1 calc R . .
O10 O 0.1287(2) 0.9889(3) 0.3849(2) 0.0717(7) Uani 1 1 d . . .
O11 O 1.2220(3) 0.3394(4) 0.1630(3) 0.1437(16) Uani 1 1 d D . .
O12 O -0.0493(4) 0.7989(3) 0.4684(3) 0.0973(9) Uani 1 1 d D . .
H12E H -0.081(6) 0.861(5) 0.513(4) 0.15(2) Uiso 1 1 d D . .
H12D H 0.015(6) 0.828(7) 0.429(5) 0.20(3) Uiso 1 1 d D . .
O13 O 1.4285(5) 0.4050(3) 0.0389(3) 0.1159(13) Uani 1 1 d D . .
H13D H 1.352(6) 0.380(7) 0.065(5) 0.19(3) Uiso 1 1 d D . .
H13E H 1.41(3) 0.307(9) -0.01(2) 0.9(2) Uiso 1 1 d D . .
C1 C 0.7652(3) 0.3768(3) 0.0381(3) 0.0465(6) Uani 1 1 d . . .
H1A H 0.6860 0.2960 -0.0090 0.056 Uiso 1 1 calc R . .
C2 C 0.8058(3) 0.4895(3) 0.0172(3) 0.0658(9) Uani 1 1 d . . .
H2B H 0.7558 0.4850 -0.0431 0.079 Uiso 1 1 calc R . .
C3 C 0.9232(4) 0.6084(3) 0.0893(4) 0.0750(11) Uani 1 1 d . . .
H3A H 0.9531 0.6858 0.0778 0.090 Uiso 1 1 calc R . .
C4 C 0.9959(3) 0.6134(3) 0.1774(3) 0.0613(8) Uani 1 1 d . . .
H4B H 1.0746 0.6939 0.2259 0.074 Uiso 1 1 calc R . .
C5 C 0.9518(3) 0.4983(2) 0.1940(2) 0.0409(6) Uani 1 1 d . . .
C6 C 1.0201(2) 0.4891(2) 0.2843(2) 0.0408(6) Uani 1 1 d . . .
C7 C 1.1391(3) 0.5959(3) 0.3664(3) 0.0575(8) Uani 1 1 d . . .
H7A H 1.1816 0.6810 0.3669 0.069 Uiso 1 1 calc R . .
C8 C 1.1932(3) 0.5742(3) 0.4471(3) 0.0660(9) Uani 1 1 d . . .
H8A H 1.2725 0.6451 0.5027 0.079 Uiso 1 1 calc R . .
C9 C 1.1306(3) 0.4484(3) 0.4457(3) 0.0565(8) Uani 1 1 d . . .
H9A H 1.1664 0.4327 0.4997 0.068 Uiso 1 1 calc R . .
C10 C 1.0128(3) 0.3453(3) 0.3617(2) 0.0430(6) Uani 1 1 d . . .
H10A H 0.9701 0.2593 0.3596 0.052 Uiso 1 1 calc R . .
C11 C 0.3833(3) 0.0987(2) -0.2826(2) 0.0364(5) Uani 1 1 d . . .
C12 C 0.3667(4) -0.0110(3) -0.4042(2) 0.0565(7) Uani 1 1 d . . .
H12A H 0.3600 0.0230 -0.4568 0.085 Uiso 1 1 calc R . .
H12B H 0.2832 -0.0941 -0.4229 0.085 Uiso 1 1 calc R . .
H12C H 0.4463 -0.0303 -0.4090 0.085 Uiso 1 1 calc R . .
C13 C 0.5171(3) 0.2331(3) -0.2507(3) 0.0555(8) Uani 1 1 d . . .
H13A H 0.5106 0.2686 -0.3021 0.083 Uiso 1 1 calc R . .
H13B H 0.5970 0.2141 -0.2559 0.083 Uiso 1 1 calc R . .
H13C H 0.5269 0.3002 -0.1743 0.083 Uiso 1 1 calc R . .
C14 C 0.2558(3) 0.1293(3) -0.2745(3) 0.0537(7) Uani 1 1 d . . .
H14A H 0.2496 0.1648 -0.3260 0.081 Uiso 1 1 calc R . .
H14B H 0.2656 0.1965 -0.1982 0.081 Uiso 1 1 calc R . .
H14C H 0.1724 0.0457 -0.2944 0.081 Uiso 1 1 calc R . .
C15 C 0.1203(2) -0.0594(2) 0.04740(19) 0.0296(5) Uani 1 1 d . . .
C16 C 0.0079(2) -0.0450(3) 0.1125(2) 0.0404(6) Uani 1 1 d . . .
H16A H -0.0823 -0.1087 0.0626 0.061 Uiso 1 1 calc R . .
H16B H 0.0182 0.0477 0.1420 0.061 Uiso 1 1 calc R . .
H16C H 0.0161 -0.0648 0.1743 0.061 Uiso 1 1 calc R . .
C17 C 0.5761(2) 0.3554(2) 0.2620(2) 0.0344(5) Uani 1 1 d . . .
C18 C 0.5634(4) 0.4856(3) 0.3325(3) 0.0764(11) Uani 1 1 d . . .
H18A H 0.6482 0.5638 0.3432 0.115 Uiso 1 1 calc R . .
H18B H 0.5475 0.4916 0.4052 0.115 Uiso 1 1 calc R . .
H18C H 0.4863 0.4852 0.2943 0.115 Uiso 1 1 calc R . .
C20 C 0.2357(3) 1.0220(3) 0.3505(2) 0.0447(6) Uani 1 1 d . . .
C21 C 0.3363(4) 1.1681(3) 0.3866(3) 0.0645(9) Uani 1 1 d . . .
H21A H 0.3290 1.2263 0.4608 0.097 Uiso 1 1 calc R . .
H21B H 0.3152 1.1958 0.3333 0.097 Uiso 1 1 calc R . .
H21C H 0.4298 1.1763 0.3891 0.097 Uiso 1 1 calc R . .

loop_
_atom_site_aniso_label
_atom_site_aniso_U_11
_atom_site_aniso_U_22
_atom_site_aniso_U_33
_atom_site_aniso_U_23
_atom_site_aniso_U_13
_atom_site_aniso_U_12
Mn1 0.02137(16) 0.02031(15) 0.02608(17) 0.00936(13) 0.00098(12) 0.00347(12)
Mn2 0.02108(16) 0.01940(15) 0.02321(17) 0.00744(12) 0.00434(12) 0.00678(12)
P1 0.0266(3) 0.0271(3) 0.0269(3) 0.0152(2) 0.0056(2) 0.0100(2)
N1 0.0287(9) 0.0248(9) 0.0403(11) 0.0149(8) 0.0049(8) 0.0057(7)
N2 0.0245(9) 0.0299(9) 0.0325(10) 0.0076(8) 0.0014(8) 0.0053(7)
O1 0.0220(7) 0.0191(6) 0.0239(7) 0.0092(6) 0.0040(5) 0.0068(5)
O2 0.0268(8) 0.0310(8) 0.0310(8) 0.0175(7) -0.0002(6) 0.0056(6)
O3 0.0373(8) 0.0274(7) 0.0280(8) 0.0138(6) 0.0067(6) 0.0156(6)
O4 0.0315(8) 0.0331(8) 0.0311(8) 0.0186(7) 0.0096(6) 0.0140(6)
O5 0.0362(9) 0.0380(9) 0.0331(9) 0.0035(7) 0.0006(7) 0.0153(7)
O6 0.0354(8) 0.0245(7) 0.0320(8) 0.0047(7) 0.0009(7) 0.0131(7)
O7 0.0293(8) 0.0366(9) 0.0362(9) 0.0110(7) 0.0081(7) 0.0114(7)
O8 0.0270(8) 0.0346(8) 0.0331(9) 0.0099(7) 0.0096(7) 0.0109(7)
O9 0.0450(10) 0.0414(10) 0.0606(12) 0.0261(9) 0.0245(9) 0.0136(8)
O10 0.0606(14) 0.0913(17) 0.0754(16) 0.0471(14) 0.0414(12) 0.0354(13)
O11 0.076(2) 0.159(3) 0.128(3) 0.027(3) 0.015(2) 0.034(2)
O12 0.118(3) 0.089(2) 0.117(3) 0.063(2) 0.053(2) 0.060(2)
O13 0.191(4) 0.091(2) 0.128(3) 0.072(2) 0.081(3) 0.095(3)
C1 0.0409(14) 0.0380(13) 0.0592(17) 0.0303(13) 0.0023(12) 0.0081(11)
C2 0.0618(19) 0.0550(18) 0.093(3) 0.0535(19) 0.0066(18) 0.0168(15)
C3 0.076(2) 0.0420(16) 0.111(3) 0.0505(19) 0.013(2) 0.0133(16)
C4 0.0574(18) 0.0284(13) 0.075(2) 0.0212(14) 0.0069(16) 0.0009(12)
C5 0.0339(12) 0.0242(11) 0.0495(15) 0.0117(10) 0.0109(11) 0.0051(9)
C6 0.0284(12) 0.0295(11) 0.0414(14) 0.0061(10) 0.0042(10) 0.0032(9)
C7 0.0393(15) 0.0370(14) 0.0568(18) 0.0075(13) -0.0017(13) -0.0031(12)
C8 0.0371(15) 0.0580(19) 0.0525(18) 0.0032(15) -0.0123(14) 0.0000(14)
C9 0.0382(15) 0.0655(19) 0.0423(16) 0.0134(14) -0.0069(12) 0.0146(13)
C10 0.0335(13) 0.0460(14) 0.0349(13) 0.0123(11) -0.0007(10) 0.0116(11)
C11 0.0400(13) 0.0435(13) 0.0380(13) 0.0285(11) 0.0118(10) 0.0193(11)
C12 0.072(2) 0.074(2) 0.0352(14) 0.0318(15) 0.0131(14) 0.0365(17)
C13 0.0544(17) 0.0540(16) 0.077(2) 0.0507(17) 0.0185(15) 0.0194(14)
C14 0.0536(17) 0.075(2) 0.0625(19) 0.0488(17) 0.0181(14) 0.0380(15)
C15 0.0294(11) 0.0335(11) 0.0345(12) 0.0207(10) 0.0106(9) 0.0165(9)
C16 0.0299(12) 0.0496(14) 0.0459(15) 0.0241(12) 0.0148(11) 0.0195(11)
C17 0.0372(12) 0.0241(10) 0.0324(12) 0.0072(9) 0.0069(10) 0.0114(9)
C18 0.074(2) 0.0414(16) 0.073(2) -0.0141(15) -0.0148(18) 0.0335(16)
C20 0.0440(14) 0.0593(16) 0.0401(14) 0.0287(13) 0.0163(12) 0.0253(13)
C21 0.080(2) 0.0493(17) 0.0520(18) 0.0165(14) 0.0255(17) 0.0255(16)

loop_
_atom_type_symbol
_atom_type_description
_atom_type_scat_dispersion_real
_atom_type_scat_dispersion_imag
_atom_type_scat_source
C C 0.0033 0.0016 'International Tables Vol C Tables 4.2.6.8 and 6.1.1.4'
H H 0.0000 0.0000 'International Tables Vol C Tables 4.2.6.8 and 6.1.1.4'
N N 0.0061 0.0033 'International Tables Vol C Tables 4.2.6.8 and 6.1.1.4'
O O 0.0106 0.0060 'International Tables Vol C Tables 4.2.6.8 and 6.1.1.4'
P P 0.1023 0.0942 'International Tables Vol C Tables 4.2.6.8 and 6.1.1.4'
Mn Mn 0.3368 0.7283 'International Tables Vol C Tables 4.2.6.8 and 6.1.1.4'

loop_
_geom_angle_atom_site_label_1
_geom_angle_atom_site_label_2
_geom_angle_atom_site_label_3
_geom_angle
_geom_angle_site_symmetry_1
_geom_angle_site_symmetry_3
_geom_angle_publ_flag
O2 Mn1 O1 95.42(7) 2_655 . ?
O2 Mn1 N2 91.39(8) 2_655 . ?
O1 Mn1 N2 173.18(7) . . ?
O2 Mn1 N1 170.08(7) 2_655 . ?
O1 Mn1 N1 93.99(7) . . ?
N2 Mn1 N1 79.21(8) . . ?
O2 Mn1 O7 98.87(7) 2_655 2_655 ?
O1 Mn1 O7 92.35(7) . 2_655 ?
N2 Mn1 O7 86.42(7) . 2_655 ?
N1 Mn1 O7 83.85(7) . 2_655 ?
O2 Mn1 O5 94.01(7) 2_655 . ?
O1 Mn1 O5 95.58(7) . . ?
N2 Mn1 O5 84.08(7) . . ?
N1 Mn1 O5 81.95(8) . . ?
O7 Mn1 O5 164.17(6) 2_655 . ?
O1 Mn2 O1 83.84(6) 2_655 . ?
O1 Mn2 O6 177.10(6) 2_655 . ?
O1 Mn2 O6 96.73(6) . . ?
O1 Mn2 O8 96.34(6) 2_655 . ?
O1 Mn2 O8 174.39(7) . . ?
O6 Mn2 O8 83.38(7) . . ?
O1 Mn2 O3 89.54(6) 2_655 . ?
O1 Mn2 O3 88.43(6) . . ?
O6 Mn2 O3 87.63(7) . . ?
O8 Mn2 O3 97.18(7) . . ?
O1 Mn2 O4 86.62(6) 2_655 2_655 ?
O1 Mn2 O4 84.18(6) . 2_655 ?
O6 Mn2 O4 96.27(7) . 2_655 ?
O8 Mn2 O4 90.23(6) . 2_655 ?
O3 Mn2 O4 172.00(5) . 2_655 ?
O1 Mn2 Mn2 41.96(4) 2_655 2_655 ?
O1 Mn2 Mn2 41.88(4) . 2_655 ?
O6 Mn2 Mn2 138.53(5) . 2_655 ?
O8 Mn2 Mn2 138.02(5) . 2_655 ?
O3 Mn2 Mn2 88.64(5) . 2_655 ?
O4 Mn2 Mn2 83.81(5) 2_655 2_655 ?
O3 P1 O4 112.43(9) . . ?
O3 P1 O2 109.80(9) . . ?
O4 P1 O2 109.89(9) . . ?
O3 P1 C11 110.43(10) . . ?
O4 P1 C11 109.77(10) . . ?
O2 P1 C11 104.20(10) . . ?
C1 N1 C5 120.4(2) . . ?
C1 N1 Mn1 124.28(15) . . ?
C5 N1 Mn1 115.20(17) . . ?
C10 N2 C6 120.0(2) . . ?
C10 N2 Mn1 124.42(16) . . ?
C6 N2 Mn1 115.46(17) . . ?
Mn1 O1 Mn2 126.04(7) . 2_655 ?
Mn1 O1 Mn2 125.51(8) . . ?
Mn2 O1 Mn2 96.16(6) 2_655 . ?
P1 O2 Mn1 121.64(9) . 2_655 ?
P1 O3 Mn2 116.06(8) . . ?
P1 O4 Mn2 116.18(8) . 2_655 ?
C17 O5 Mn1 126.70(15) . . ?
C17 O6 Mn2 133.08(15) . . ?
C15 O7 Mn1 130.61(14) . 2_655 ?
C15 O8 Mn2 135.72(14) . . ?
C20 O9 H9B 109.5 . . ?
H12E O12 H12D 116(6) . . ?
H13D O13 H13E 92(10) . . ?
N1 C1 C2 122.0(3) . . ?
N1 C1 H1A 119.0 . . ?
C2 C1 H1A 119.0 . . ?
C3 C2 C1 117.5(3) . . ?
C3 C2 H2B 121.2 . . ?
C1 C2 H2B 121.2 . . ?
C4 C3 C2 120.6(3) . . ?
C4 C3 H3A 119.7 . . ?
C2 C3 H3A 119.7 . . ?
C3 C4 C5 119.6(3) . . ?
C3 C4 H4B 120.2 . . ?
C5 C4 H4B 120.2 . . ?
N1 C5 C4 119.9(3) . . ?
N1 C5 C6 114.9(2) . . ?
C4 C5 C6 125.3(2) . . ?
N2 C6 C7 120.2(3) . . ?
N2 C6 C5 115.0(2) . . ?
C7 C6 C5 124.8(2) . . ?
C8 C7 C6 119.2(3) . . ?
C8 C7 H7A 120.4 . . ?
C6 C7 H7A 120.4 . . ?
C9 C8 C7 120.2(3) . . ?
C9 C8 H8A 119.9 . . ?
C7 C8 H8A 119.9 . . ?
C8 C9 C10 118.3(3) . . ?
C8 C9 H9A 120.8 . . ?
C10 C9 H9A 120.8 . . ?
N2 C10 C9 122.1(3) . . ?
N2 C10 H10A 119.0 . . ?
C9 C10 H10A 119.0 . . ?
C14 C11 C12 109.6(2) . . ?
C14 C11 C13 109.4(2) . . ?
C12 C11 C13 110.3(2) . . ?
C14 C11 P1 109.68(17) . . ?
C12 C11 P1 108.37(17) . . ?
C13 C11 P1 109.50(18) . . ?
C11 C12 H12A 109.5 . . ?
C11 C12 H12B 109.5 . . ?
H12A C12 H12B 109.5 . . ?
C11 C12 H12C 109.5 . . ?
H12A C12 H12C 109.5 . . ?
H12B C12 H12C 109.5 . . ?
C11 C13 H13A 109.5 . . ?
C11 C13 H13B 109.5 . . ?
H13A C13 H13B 109.5 . . ?
C11 C13 H13C 109.5 . . ?
H13A C13 H13C 109.5 . . ?
H13B C13 H13C 109.5 . . ?
C11 C14 H14A 109.5 . . ?
C11 C14 H14B 109.5 . . ?
H14A C14 H14B 109.5 . . ?
C11 C14 H14C 109.5 . . ?
H14A C14 H14C 109.5 . . ?
H14B C14 H14C 109.5 . . ?
O7 C15 O8 125.2(2) . . ?
O7 C15 C16 119.9(2) . . ?
O8 C15 C16 114.9(2) . . ?
C15 C16 H16A 109.5 . . ?
C15 C16 H16B 109.5 . . ?
H16A C16 H16B 109.5 . . ?
C15 C16 H16C 109.5 . . ?
H16A C16 H16C 109.5 . . ?
H16B C16 H16C 109.5 . . ?
O5 C17 O6 124.6(2) . . ?
O5 C17 C18 120.0(2) . . ?
O6 C17 C18 115.4(2) . . ?
C17 C18 H18A 109.5 . . ?
C17 C18 H18B 109.5 . . ?
H18A C18 H18B 109.5 . . ?
C17 C18 H18C 109.5 . . ?
H18A C18 H18C 109.5 . . ?
H18B C18 H18C 109.5 . . ?
O10 C20 O9 119.2(3) . . ?
O10 C20 C21 123.4(3) . . ?
O9 C20 C21 117.4(2) . . ?
C20 C21 H21A 109.5 . . ?
C20 C21 H21B 109.5 . . ?
H21A C21 H21B 109.5 . . ?
C20 C21 H21C 109.5 . . ?
H21A C21 H21C 109.5 . . ?
H21B C21 H21C 109.5 . . ?

loop_
_geom_bond_atom_site_label_1
_geom_bond_atom_site_label_2
_geom_bond_distance
_geom_bond_site_symmetry_2
_geom_bond_publ_flag
Mn1 O2 1.8659(15) 2_655 ?
Mn1 O1 1.8693(14) . ?
Mn1 N2 2.0465(19) . ?
Mn1 N1 2.0475(19) . ?
Mn1 O7 2.2086(17) 2_655 ?
Mn1 O5 2.2136(17) . ?
Mn2 O1 1.9055(14) 2_655 ?
Mn2 O1 1.9086(15) . ?
Mn2 O6 1.9358(16) . ?
Mn2 O8 1.9401(16) . ?
Mn2 O3 2.1949(16) . ?
Mn2 O4 2.3362(16) 2_655 ?
Mn2 Mn2 2.8380(9) 2_655 ?
P1 O3 1.5167(16) . ?
P1 O4 1.5385(16) . ?
P1 O2 1.5583(16) . ?
P1 C11 1.822(2) . ?
N1 C1 1.326(3) . ?
N1 C5 1.361(3) . ?
N2 C10 1.333(3) . ?
N2 C6 1.353(3) . ?
O1 Mn2 1.9055(14) 2_655 ?
O2 Mn1 1.8659(15) 2_655 ?
O4 Mn2 2.3362(16) 2_655 ?
O5 C17 1.239(3) . ?
O6 C17 1.275(3) . ?
O7 C15 1.241(3) . ?
O7 Mn1 2.2086(17) 2_655 ?
O8 C15 1.271(3) . ?
O9 C20 1.308(3) . ?
O9 H9B 0.8200 . ?
O10 C20 1.211(3) . ?
O12 H12E 0.92(6) . ?
O12 H12D 0.91(8) . ?
O13 H13D 0.88(7) . ?
O13 H13E 1.0(2) . ?
C1 C2 1.388(4) . ?
C1 H1A 0.9300 . ?
C2 C3 1.382(5) . ?
C2 H2B 0.9300 . ?
C3 C4 1.366(5) . ?
C3 H3A 0.9300 . ?
C4 C5 1.380(4) . ?
C4 H4B 0.9300 . ?
C5 C6 1.466(4) . ?
C6 C7 1.390(3) . ?
C7 C8 1.378(5) . ?
C7 H7A 0.9300 . ?
C8 C9 1.370(5) . ?
C8 H8A 0.9300 . ?
C9 C10 1.384(4) . ?
C9 H9A 0.9300 . ?
C10 H10A 0.9300 . ?
C11 C14 1.533(4) . ?
C11 C12 1.537(4) . ?
C11 C13 1.541(4) . ?
C12 H12A 0.9600 . ?
C12 H12B 0.9600 . ?
C12 H12C 0.9600 . ?
C13 H13A 0.9600 . ?
C13 H13B 0.9600 . ?
C13 H13C 0.9600 . ?
C14 H14A 0.9600 . ?
C14 H14B 0.9600 . ?
C14 H14C 0.9600 . ?
C15 C16 1.503(3) . ?
C16 H16A 0.9600 . ?
C16 H16B 0.9600 . ?
C16 H16C 0.9600 . ?
C17 C18 1.496(3) . ?
C18 H18A 0.9600 . ?
C18 H18B 0.9600 . ?
C18 H18C 0.9600 . ?
C20 C21 1.487(4) . ?
C21 H21A 0.9600 . ?
C21 H21B 0.9600 . ?
C21 H21C 0.9600 . ?
